data_1557249
loop_
_publ_author_name
'Peralta, Ricardo A.'
'Huxley, Michael T.'
'Young, Rosemary J.'
'Linder-Patton, Oliver M'
'Evans, Jack D.'
'Doonan, Christian J.'
'Sumby, Christopher J.'

_publ_section_title
;
 MOF matrix isolation: cooperative conformational mobility enables
 reliable single crystal transformations.
;
_journal_issue 0
_journal_name_full 'Faraday discussions'
_journal_page_first 84
_journal_page_last 99
_journal_paper_doi 10.1039/d0fd00012d
_journal_volume 225
_journal_year 2021
_chemical_formula_moiety '0.5(C150 H132 Mn6 N24 O24)'
_chemical_formula_sum 'C93 H120 Mn3 N12 O21'
_chemical_formula_weight 1906.82
_space_group_crystal_system monoclinic
_space_group_IT_number 11
_space_group_name_Hall '-P 2yb'
_space_group_name_H-M_alt 'P 1 21/m 1'
_atom_sites_solution_hydrogens geom
_atom_sites_solution_primary direct
_audit_creation_date 2020-01-15
_audit_creation_method
;
Olex2 1.2
(compiled 2018.05.29 svn.r3508 for OlexSys, GUI svn.r5506)
;
_audit_update_record
;
2020-01-15 deposited with the CCDC.	2020-02-04 downloaded from the CCDC.
;
_cell_angle_alpha 90
_cell_angle_beta 95.51(3)
_cell_angle_gamma 90
_cell_formula_units_Z 2
_cell_length_a 12.274(3)
_cell_length_b 32.826(7)
_cell_length_c 12.930(3)
_cell_measurement_reflns_used 67817
_cell_measurement_temperature 100(2)
_cell_measurement_theta_max 29.219
_cell_measurement_theta_min 1.582
_cell_volume 5186(2)
_computing_cell_refinement 'XDS (Kabsch, 1993)'
_computing_data_collection 'BluIce (McPhillips, 2002)'
_computing_data_reduction 'XDS (Kabsch, 1993)'
_computing_molecular_graphics 'Olex2 (Dolomanov et al., 2009)'
_computing_publication_material 'Olex2 (Dolomanov et al., 2009)'
_computing_structure_refinement 'SHELXL-2014/6 (Sheldrick, 2014)'
_computing_structure_solution 'SHELXS-2014 (Sheldrick, 2014)'
_diffrn_ambient_temperature 100.15
_diffrn_measured_fraction_theta_full 0.938
_diffrn_measured_fraction_theta_max 0.723
_diffrn_measurement_device_type 'ADSC Quantum 210r'
_diffrn_measurement_method 'Phi Scan'
_diffrn_radiation_monochromator 'Silicon Double Crystal'
_diffrn_radiation_source 'MX1 Beamline Australian Synchrotron'
_diffrn_radiation_type Synchrotron
_diffrn_radiation_wavelength 0.71076
_diffrn_reflns_av_R_equivalents 0.0258
_diffrn_reflns_av_unetI/netI 0.0156
_diffrn_reflns_Laue_measured_fraction_full 0.938
_diffrn_reflns_Laue_measured_fraction_max 0.723
_diffrn_reflns_limit_h_max 15
_diffrn_reflns_limit_h_min -15
_diffrn_reflns_limit_k_max 38
_diffrn_reflns_limit_k_min -38
_diffrn_reflns_limit_l_max 17
_diffrn_reflns_limit_l_min -17
_diffrn_reflns_number 67817
_diffrn_reflns_point_group_measured_fraction_full 0.938
_diffrn_reflns_point_group_measured_fraction_max 0.723
_diffrn_reflns_theta_full 25.000
_diffrn_reflns_theta_max 29.219
_diffrn_reflns_theta_min 1.582
_diffrn_standards_number 0
_exptl_absorpt_coefficient_mu 0.429
_exptl_absorpt_correction_type multi-scan
_exptl_absorpt_process_details 'XDS (Kabsch, 1993)'
_exptl_crystal_colour colourless
_exptl_crystal_density_diffrn 1.221
_exptl_crystal_description plate
_exptl_crystal_F_000 2010
_exptl_crystal_size_max 0.7
_exptl_crystal_size_mid 0.4
_exptl_crystal_size_min 0.09
_platon_squeeze_details
;
The structure contains solvent accessible voids that contain ethanol. 
To account for the removed electron density, 9 ethanol molecules (26e) per 
asymmetric unit were added to the formula. 
;
_refine_diff_density_max 0.383
_refine_diff_density_min -0.637
_refine_diff_density_rms 0.055
_refine_ls_extinction_method none
_refine_ls_goodness_of_fit_ref 1.073
_refine_ls_hydrogen_treatment constr
_refine_ls_matrix_type full
_refine_ls_number_parameters 577
_refine_ls_number_reflns 10346
_refine_ls_number_restraints 160
_refine_ls_restrained_S_all 1.069
_refine_ls_R_factor_all 0.0522
_refine_ls_R_factor_gt 0.0480
_refine_ls_shift/su_max 0.001
_refine_ls_shift/su_mean 0.000
_refine_ls_structure_factor_coef Fsqd
_refine_ls_weighting_details 'w=1/[\s^2^(Fo^2^)+(0.0956P)^2^+1.0886P] where P=(Fo^2^+2Fc^2^)/3'
_refine_ls_weighting_scheme calc
_refine_ls_wR_factor_gt 0.1433
_refine_ls_wR_factor_ref 0.1467
_reflns_Friedel_coverage 0.000
_reflns_number_gt 9087
_reflns_number_total 10346
_reflns_threshold_expression 'I > 2\s(I)'
_cod_data_source_file d0fd00012d2.cif
_cod_data_source_block MnMOF-1(EtOH)
_cod_depositor_comments 'Adding full bibliography for 1557244--1557251.cif.'
_cod_original_cell_volume 5185.5(18)
_cod_database_code 1557249
_shelx_shelxl_version_number 2014/7
_shelx_space_group_comment
;
The symmetry employed for this shelxl refinement is uniquely defined
by the following loop, which should always be used as a source of
symmetry information in preference to the above space-group names.
They are only intended as comments.
;
_shelx_estimated_absorpt_t_max 0.962
_shelx_estimated_absorpt_t_min 0.753
_olex2_refinement_description
;
1. Fixed Uiso
 At 1.2 times of:
  All C(H) groups, All C(H,H) groups
 At 1.5 times of:
  All C(H,H,H) groups
2. Shared sites
{C1B, C1C}
3. Restrained distances
 C14B-C21B
 1.5 with sigma of 0.02
 C14C-C21C
 1.5 with sigma of 0.02
 C24B-C25B
 1.35 with sigma of 0.02
 C21B-C26B
 1.35 with sigma of 0.02
 C25B-C26B
 1.35 with sigma of 0.02
 C24C-C25C
 1.35 with sigma of 0.02
 C21C-C26C
 1.35 with sigma of 0.02
4. Restrained planarity
 C14B, C21B, C22B, C23B, C24B, C25B, C26B, C27B
 with sigma of 0.1
 N11C, N12C, C13C, C14C, C15C, C16C, C17C
 with sigma of 0.1
5. Uiso/Uaniso restraints and constraints
N11B \\sim N12B \\sim C13B \\sim C14B \\sim C15B \\sim C16B \\sim C17B: within
2A with sigma of 0.04 and sigma for terminal atoms of 0.08
N11C \\sim N12C \\sim C13C \\sim C14C \\sim C15C \\sim C16C \\sim C17C: within
2A with sigma of 0.04 and sigma for terminal atoms of 0.08
Uanis(C24B) \\sim Ueq, Uanis(C24C) \\sim Ueq: with sigma of 0.1 and sigma for
terminal atoms of 0.2
Uanis(C1B) = Uanis(C1C)
Uanis(C24B) = Uanis(C24C)
Uanis(C25B) = Uanis(C25C)
6. Same fragment restrains
{N11A, N12A, C13A, C14A, C15A, C16A, C17A} sigma for 1-2: 0.02, 1-3: 0.04
as
{N11B, N12B, C13B, C14B, C15B, C16B, C17B}
{N11A, N12A, C13A, C14A, C15A, C16A, C17A} sigma for 1-2: 0.02, 1-3: 0.04
as
{N11C, N12C, C13C, C14C, C15C, C16C, C17C}
7. Others
 Sof(N11C)=Sof(N12C)=Sof(C13C)=Sof(C14C)=Sof(C15C)=Sof(C16C)=Sof(H16G)=
 Sof(H16H)=Sof(H16I)=Sof(C17C)=Sof(H17G)=Sof(H17H)=Sof(H17I)=Sof(C21C)=
 Sof(C22C)=Sof(H22C)=Sof(C23C)=Sof(H23C)=Sof(C24C)=Sof(C25C)=Sof(H25C)=
 Sof(C26C)=Sof(H26E)=1-FVAR(1)
 Sof(C1C)=Sof(H1CA)=Sof(H1CB)=0.5*(1-FVAR(2))
 Sof(C1B)=Sof(H1BA)=Sof(H1BB)=0.5*FVAR(2)
 Sof(N11B)=Sof(N12B)=Sof(C13B)=Sof(C14B)=Sof(C15B)=Sof(C16B)=Sof(H16D)=
 Sof(H16E)=Sof(H16F)=Sof(C17B)=Sof(H17D)=Sof(H17E)=Sof(H17F)=Sof(C21B)=
 Sof(C22B)=Sof(H22B)=Sof(C23B)=Sof(H23B)=Sof(C24B)=Sof(C25B)=Sof(H25B)=
 Sof(C26B)=Sof(H26D)=FVAR(1)
8.a Secondary CH2 refined with riding coordinates:
 C1A(H1AA,H1AB), C1B(H1BA,H1BB), C1C(H1CA,H1CB)
8.b Aromatic/amide H refined with riding coordinates:
 C32A(H32A), C33A(H33A), C35A(H35A), C36A(H36A), C42A(H42A), C43A(H43A),
 C45A(H45A), C46A(H46A), C22B(H22B), C23B(H23B), C25B(H25B), C26B(H26D),
 C22C(H22C), C23C(H23C), C25C(H25C), C26C(H26E)
8.c Idealised Me refined as rotating group:
 C16A(H16A,H16B,H16C), C17A(H17A,H17B,H17C), C26A(H26A,H26B,H26C), C27A(H27A,
 H27B,H27C), C16B(H16D,H16E,H16F), C17B(H17D,H17E,H17F), C16C(H16G,H16H,H16I),
 C17C(H17G,H17H,H17I)
;
_olex2_submission_special_instructions 'No special instructions were received'

loop_
_space_group_symop_operation_xyz
'x, y, z'
'-x, y+1/2, -z'
'-x, -y, -z'
'x, -y-1/2, z'

loop_
_atom_site_label
_atom_site_type_symbol
_atom_site_fract_x
_atom_site_fract_y
_atom_site_fract_z
_atom_site_U_iso_or_equiv
_atom_site_adp_type
_atom_site_occupancy
_atom_site_site_symmetry_order
_atom_site_calc_flag
_atom_site_refinement_flags_posn
_atom_site_refinement_flags_adp
_atom_site_refinement_flags_occupancy
_atom_site_disorder_assembly
_atom_site_disorder_group
Mn1 Mn 0.0000 0.5000 1.0000 0.03876(11) Uani 1 2 d S T P . .
Mn2 Mn 0.21078(2) 0.43107(2) 1.08966(2) 0.03836(10) Uani 1 1 d . . . . .
C1A C 0.29083(15) 0.34784(5) 0.22208(14) 0.0421(4) Uani 1 1 d . . . . .
H1AA H 0.3120 0.3219 0.2575 0.051 Uiso 1 1 calc R . . . .
H1AB H 0.2307 0.3420 0.1674 0.051 Uiso 1 1 calc R . . . .
N11A N 0.25254(14) 0.37605(5) 0.29650(11) 0.0444(4) Uani 1 1 d D . . . .
N12A N 0.20283(14) 0.41091(5) 0.25968(11) 0.0466(4) Uani 1 1 d D . . . .
C13A C 0.1736(2) 0.43041(6) 0.34313(14) 0.0528(5) Uani 1 1 d D . . . .
C14A C 0.20521(18) 0.40782(7) 0.43357(14) 0.0526(5) Uani 1 1 d D . . . .
C15A C 0.25609(18) 0.37348(6) 0.40123(14) 0.0517(5) Uani 1 1 d D . . . .
C16A C 0.1184(3) 0.47083(8) 0.33357(16) 0.0785(9) Uani 1 1 d D . . . .
H16A H 0.1170 0.4805 0.2617 0.118 Uiso 1 1 calc GR . . . .
H16B H 0.1585 0.4904 0.3802 0.118 Uiso 1 1 calc GR . . . .
H16C H 0.0432 0.4682 0.3525 0.118 Uiso 1 1 calc GR . . . .
C17A C 0.3079(2) 0.33861(8) 0.46160(17) 0.0703(7) Uani 1 1 d D . . . .
H17A H 0.2929 0.3133 0.4228 0.105 Uiso 1 1 calc GR . . . .
H17B H 0.2776 0.3367 0.5289 0.105 Uiso 1 1 calc GR . . . .
H17C H 0.3872 0.3429 0.4728 0.105 Uiso 1 1 calc GR . . . .
N21A N 0.38356(13) 0.36403(4) 0.17453(11) 0.0405(3) Uani 1 1 d . . . . .
N22A N 0.36369(13) 0.39492(5) 0.10462(11) 0.0436(3) Uani 1 1 d . . . . .
C23A C 0.46280(16) 0.40662(6) 0.08100(15) 0.0492(4) Uani 1 1 d . . . . .
C24A C 0.54535(16) 0.38278(6) 0.13474(15) 0.0468(4) Uani 1 1 d . . . . .
C25A C 0.49132(16) 0.35621(6) 0.19477(14) 0.0451(4) Uani 1 1 d . . . . .
C26A C 0.5362(2) 0.32589(8) 0.2744(2) 0.0668(6) Uani 1 1 d . . . . .
H26A H 0.6146 0.3221 0.2687 0.100 Uiso 1 1 calc GR . . . .
H26B H 0.4982 0.2998 0.2624 0.100 Uiso 1 1 calc GR . . . .
H26C H 0.5253 0.3359 0.3440 0.100 Uiso 1 1 calc GR . . . .
C27A C 0.4767(2) 0.44072(9) 0.0073(2) 0.0742(7) Uani 1 1 d . . . . .
H27A H 0.4099 0.4436 -0.0401 0.111 Uiso 1 1 calc GR . . . .
H27B H 0.5386 0.4349 -0.0328 0.111 Uiso 1 1 calc GR . . . .
H27C H 0.4906 0.4661 0.0464 0.111 Uiso 1 1 calc GR . . . .
C31A C 0.18959(19) 0.41891(7) 0.54200(14) 0.0545(5) Uani 1 1 d . . . . .
C32A C 0.0872(2) 0.43120(7) 0.56976(15) 0.0544(5) Uani 1 1 d . . . . .
H32A H 0.0263 0.4321 0.5187 0.065 Uiso 1 1 calc R . . . .
C33A C 0.07436(19) 0.44205(7) 0.67130(14) 0.0532(5) Uani 1 1 d . . . . .
H33A H 0.0053 0.4514 0.6889 0.064 Uiso 1 1 calc R . . . .
C34A C 0.16166(18) 0.43936(6) 0.74776(14) 0.0484(4) Uani 1 1 d . . . . .
C35A C 0.2619(2) 0.42625(9) 0.72054(17) 0.0706(7) Uani 1 1 d . . . . .
H35A H 0.3219 0.4238 0.7723 0.085 Uiso 1 1 calc R . . . .
C36A C 0.2755(2) 0.41666(11) 0.61837(17) 0.0774(8) Uani 1 1 d . . . . .
H36A H 0.3454 0.4084 0.6006 0.093 Uiso 1 1 calc R . . . .
C37A C 0.14516(17) 0.44965(6) 0.85877(13) 0.0461(4) Uani 1 1 d . . . . .
O38A O 0.06347(13) 0.47103(5) 0.87227(10) 0.0560(4) Uani 1 1 d . . . . .
O39A O 0.21308(12) 0.43539(5) 0.92825(10) 0.0527(3) Uani 1 1 d . . . . .
C41A C 0.66419(16) 0.38746(6) 0.12802(16) 0.0502(4) Uani 1 1 d . . . . .
C42A C 0.72707(19) 0.35594(7) 0.0948(2) 0.0661(6) Uani 1 1 d . . . . .
H42A H 0.6948 0.3300 0.0806 0.079 Uiso 1 1 calc R . . . .
C43A C 0.83690(19) 0.36199(7) 0.0822(2) 0.0672(7) Uani 1 1 d . . . . .
H43A H 0.8792 0.3403 0.0583 0.081 Uiso 1 1 calc R . . . .
C44A C 0.88544(17) 0.39984(6) 0.10439(17) 0.0520(5) Uani 1 1 d . . . . .
C45A C 0.82317(17) 0.43115(6) 0.14053(16) 0.0485(4) Uani 1 1 d . . . . .
H45A H 0.8559 0.4569 0.1572 0.058 Uiso 1 1 calc R . . . .
C46A C 0.71359(17) 0.42501(6) 0.15237(16) 0.0502(4) Uani 1 1 d . . . . .
H46A H 0.6715 0.4465 0.1773 0.060 Uiso 1 1 calc R . . . .
C47A C 1.00203(16) 0.40739(6) 0.08748(15) 0.0474(4) Uani 1 1 d . . . . .
O48A O 1.06555(12) 0.37898(5) 0.07038(12) 0.0567(4) Uani 1 1 d . . . . .
O49A O 1.03634(11) 0.44405(4) 0.09303(9) 0.0440(3) Uani 1 1 d . . . . .
C1B C 0.5326(7) 0.7500 1.4482(5) 0.150(3) Uani 0.503(4) 2 d S T P A 1
H1BA H 0.6089 0.7500 1.4809 0.180 Uiso 0.503(4) 2 calc RS T P A 1
H1BB H 0.4806 0.7500 1.5022 0.180 Uiso 0.503(4) 2 calc RS T P A 1
N11B N 0.5123(11) 0.7189(3) 1.3758(8) 0.134(5) Uani 0.503(4) 1 d D U . A 1
N12B N 0.5844(7) 0.71414(19) 1.3027(9) 0.142(4) Uani 0.503(4) 1 d D U . A 1
C13B C 0.5502(11) 0.6819(4) 1.2444(11) 0.113(5) Uani 0.503(4) 1 d D U . A 1
C14B C 0.4564(6) 0.66547(16) 1.2868(5) 0.100(3) Uani 0.503(4) 1 d D U . A 1
C15B C 0.4319(12) 0.6908(4) 1.3667(12) 0.101(5) Uani 0.503(4) 1 d D U . A 1
C16B C 0.6093(7) 0.6669(2) 1.1605(10) 0.152(5) Uani 0.503(4) 1 d D U . A 1
H16D H 0.5572 0.6596 1.1012 0.227 Uiso 0.503(4) 1 calc GR . . A 1
H16E H 0.6520 0.6429 1.1840 0.227 Uiso 0.503(4) 1 calc GR . . A 1
H16F H 0.6587 0.6882 1.1396 0.227 Uiso 0.503(4) 1 calc GR . . A 1
C17B C 0.3431(14) 0.6874(5) 1.4347(12) 0.151(7) Uani 0.503(4) 1 d D U . A 1
H17D H 0.3676 0.6708 1.4955 0.227 Uiso 0.503(4) 1 calc GR . . A 1
H17E H 0.2793 0.6746 1.3965 0.227 Uiso 0.503(4) 1 calc GR . . A 1
H17F H 0.3231 0.7147 1.4575 0.227 Uiso 0.503(4) 1 calc GR . . A 1
C21B C 0.3954(5) 0.62863(14) 1.2456(4) 0.0653(14) Uani 0.503(4) 1 d D . . A 1
C22B C 0.3109(11) 0.6295(2) 1.1826(11) 0.196(8) Uani 0.503(4) 1 d . . . A 1
H22B H 0.2856 0.6552 1.1564 0.235 Uiso 0.503(4) 1 calc R . . A 1
C23B C 0.2499(13) 0.5935(3) 1.1480(12) 0.203(9) Uani 0.503(4) 1 d . . . A 1
H23B H 0.1866 0.5970 1.1005 0.244 Uiso 0.503(4) 1 calc R . . A 1
C24B C 0.2797(16) 0.5522(5) 1.1817(15) 0.0375(16) Uani 0.503(4) 1 d D U . A 1
C25B C 0.377(2) 0.5556(9) 1.236(3) 0.072(3) Uani 0.503(4) 1 d D . . A 1
H25B H 0.4144 0.5311 1.2563 0.087 Uiso 0.503(4) 1 calc R . . A 1
C26B C 0.4268(16) 0.5903(4) 1.2647(13) 0.150(8) Uani 0.503(4) 1 d D . . A 1
H26D H 0.4952 0.5874 1.3051 0.180 Uiso 0.503(4) 1 calc R . . A 1
C27B C 0.23731(17) 0.51878(6) 1.12402(14) 0.0447(4) Uani 1 1 d . . . . .
O28B O 0.28673(14) 0.48570(4) 1.14479(11) 0.0568(4) Uani 1 1 d . . . . .
O29B O 0.15404(13) 0.52204(5) 1.06257(12) 0.0587(4) Uani 1 1 d . . . . .
N11C N 0.4573(11) 0.7140(2) 1.4238(7) 0.120(5) Uani 0.497(4) 1 d D U . A 2
N12C N 0.3704(9) 0.7098(2) 1.4794(5) 0.130(4) Uani 0.497(4) 1 d D U . A 2
C13C C 0.3137(11) 0.6770(4) 1.4423(9) 0.124(5) Uani 0.497(4) 1 d D U . A 2
C14C C 0.3698(6) 0.66111(15) 1.3597(4) 0.087(2) Uani 0.497(4) 1 d D U . A 2
C15C C 0.4616(11) 0.6841(4) 1.3528(13) 0.098(4) Uani 0.497(4) 1 d D U . A 2
C16C C 0.2169(10) 0.6619(3) 1.4857(6) 0.138(4) Uani 0.497(4) 1 d D U . A 2
H16G H 0.2156 0.6721 1.5568 0.206 Uiso 0.497(4) 1 calc GR . . A 2
H16H H 0.2182 0.6321 1.4866 0.206 Uiso 0.497(4) 1 calc GR . . A 2
H16I H 0.1514 0.6713 1.4431 0.206 Uiso 0.497(4) 1 calc GR . . A 2
C17C C 0.5475(12) 0.6837(5) 1.2785(10) 0.094(4) Uani 0.497(4) 1 d D U . A 2
H17G H 0.5293 0.6629 1.2251 0.141 Uiso 0.497(4) 1 calc GR . . A 2
H17H H 0.6186 0.6773 1.3161 0.141 Uiso 0.497(4) 1 calc GR . . A 2
H17I H 0.5509 0.7105 1.2456 0.141 Uiso 0.497(4) 1 calc GR . . A 2
C21C C 0.3381(6) 0.62451(14) 1.2955(4) 0.0677(15) Uani 0.497(4) 1 d D . . A 2
C22C C 0.2364(6) 0.62161(18) 1.2396(5) 0.079(2) Uani 0.497(4) 1 d . . . A 2
H22C H 0.1864 0.6436 1.2409 0.094 Uiso 0.497(4) 1 calc R . . A 2
C23C C 0.2069(5) 0.5879(2) 1.1832(4) 0.0524(14) Uani 0.497(4) 1 d . . . A 2
H23C H 0.1336 0.5834 1.1545 0.063 Uiso 0.497(4) 1 calc R . . A 2
C24C C 0.2881(16) 0.5609(5) 1.1701(15) 0.0375(16) Uani 0.497(4) 1 d D U . A 2
C25C C 0.388(2) 0.5586(9) 1.225(3) 0.072(3) Uani 0.497(4) 1 d D . . A 2
H25C H 0.4360 0.5362 1.2204 0.087 Uiso 0.497(4) 1 calc R . . A 2
C26C C 0.4133(8) 0.5939(3) 1.2921(9) 0.069(2) Uani 0.497(4) 1 d D . . A 2
H26E H 0.4817 0.5955 1.3330 0.083 Uiso 0.497(4) 1 calc R . . A 2
C1C C 0.5326(7) 0.7500 1.4482(5) 0.150(3) Uani 0.497(4) 2 d S T P A 2
H1CA H 0.5623 0.7500 1.5222 0.180 Uiso 0.497(4) 2 calc RS T P A 2
H1CB H 0.5940 0.7500 1.4039 0.180 Uiso 0.497(4) 2 calc RS T P A 2

loop_
_atom_site_aniso_label
_atom_site_aniso_U_11
_atom_site_aniso_U_22
_atom_site_aniso_U_33
_atom_site_aniso_U_23
_atom_site_aniso_U_13
_atom_site_aniso_U_12
Mn1 0.0428(2) 0.0454(2) 0.02815(18) -0.00107(13) 0.00340(15) 0.00300(14)
Mn2 0.04679(19) 0.04048(16) 0.02783(14) 0.00156(9) 0.00371(12) 0.00142(10)
C1A 0.0488(10) 0.0370(8) 0.0430(9) 0.0036(7) 0.0169(8) 0.0047(7)
N11A 0.0592(10) 0.0426(8) 0.0335(7) 0.0087(6) 0.0156(7) 0.0138(6)
N12A 0.0665(11) 0.0421(8) 0.0323(7) 0.0039(6) 0.0108(7) 0.0175(7)
C13A 0.0742(14) 0.0546(11) 0.0305(8) 0.0031(7) 0.0101(9) 0.0241(9)
C14A 0.0653(13) 0.0620(12) 0.0321(8) 0.0082(8) 0.0131(8) 0.0236(9)
C15A 0.0641(13) 0.0569(11) 0.0366(9) 0.0126(8) 0.0171(9) 0.0199(9)
C16A 0.133(2) 0.0675(14) 0.0353(9) 0.0015(9) 0.0113(12) 0.0531(15)
C17A 0.0918(18) 0.0765(15) 0.0460(11) 0.0257(10) 0.0240(11) 0.0385(13)
N21A 0.0491(9) 0.0390(7) 0.0349(7) 0.0034(6) 0.0118(6) 0.0027(6)
N22A 0.0478(9) 0.0461(8) 0.0375(7) 0.0089(6) 0.0069(7) 0.0008(6)
C23A 0.0467(11) 0.0557(11) 0.0459(10) 0.0126(8) 0.0084(8) -0.0008(8)
C24A 0.0465(11) 0.0494(10) 0.0454(9) 0.0042(8) 0.0091(8) -0.0009(7)
C25A 0.0484(11) 0.0438(9) 0.0444(9) 0.0032(7) 0.0106(8) 0.0059(7)
C26A 0.0580(13) 0.0664(14) 0.0781(15) 0.0294(12) 0.0176(12) 0.0182(10)
C27A 0.0543(14) 0.0937(18) 0.0752(16) 0.0442(14) 0.0094(12) -0.0034(12)
C31A 0.0694(14) 0.0664(12) 0.0290(8) 0.0075(8) 0.0113(9) 0.0229(10)
C32A 0.0649(14) 0.0649(12) 0.0331(9) 0.0028(8) 0.0042(9) 0.0240(10)
C33A 0.0647(13) 0.0615(12) 0.0345(9) 0.0022(8) 0.0104(9) 0.0220(9)
C34A 0.0584(12) 0.0566(11) 0.0310(8) 0.0040(7) 0.0091(8) 0.0090(8)
C35A 0.0574(14) 0.121(2) 0.0332(10) 0.0022(11) 0.0044(10) 0.0199(13)
C36A 0.0618(15) 0.134(2) 0.0383(10) 0.0066(13) 0.0133(10) 0.0341(15)
C37A 0.0571(12) 0.0519(10) 0.0301(8) 0.0012(7) 0.0087(8) 0.0034(8)
O38A 0.0748(10) 0.0615(8) 0.0325(6) -0.0009(6) 0.0097(6) 0.0189(7)
O39A 0.0552(9) 0.0739(9) 0.0298(6) 0.0023(6) 0.0076(6) 0.0086(6)
C41A 0.0470(11) 0.0515(11) 0.0536(11) 0.0035(8) 0.0121(9) 0.0009(8)
C42A 0.0533(13) 0.0496(12) 0.0978(19) -0.0081(11) 0.0193(13) -0.0060(9)
C43A 0.0558(13) 0.0504(12) 0.0992(19) -0.0140(11) 0.0269(13) -0.0013(9)
C44A 0.0472(11) 0.0517(11) 0.0591(11) -0.0008(9) 0.0150(9) -0.0031(8)
C45A 0.0513(12) 0.0450(10) 0.0507(10) -0.0017(8) 0.0130(9) -0.0002(7)
C46A 0.0505(12) 0.0497(10) 0.0519(11) 0.0010(8) 0.0133(9) 0.0022(8)
C47A 0.0477(11) 0.0524(11) 0.0433(9) -0.0022(8) 0.0111(8) -0.0006(8)
O48A 0.0506(8) 0.0547(8) 0.0669(9) -0.0100(7) 0.0165(7) -0.0002(6)
O49A 0.0471(7) 0.0473(7) 0.0381(6) 0.0048(5) 0.0067(5) -0.0024(5)
C1B 0.234(8) 0.044(2) 0.143(5) 0.000 -0.134(5) 0.000
N11B 0.191(12) 0.040(3) 0.146(10) 0.012(5) -0.121(8) -0.019(6)
N12B 0.115(6) 0.044(3) 0.243(11) 0.005(5) -0.101(6) -0.008(3)
C13B 0.102(9) 0.043(4) 0.177(13) 0.013(7) -0.072(8) -0.012(4)
C14B 0.123(6) 0.046(3) 0.114(5) 0.008(3) -0.070(5) -0.012(3)
C15B 0.175(12) 0.031(4) 0.083(6) 0.001(4) -0.060(7) 0.004(6)
C16B 0.080(5) 0.063(4) 0.309(15) -0.025(6) 0.008(7) -0.008(3)
C17B 0.314(18) 0.075(8) 0.061(6) -0.015(5) -0.004(8) -0.027(8)
C21B 0.075(4) 0.047(2) 0.069(3) -0.004(2) -0.021(3) -0.007(2)
C22B 0.224(14) 0.043(3) 0.281(17) -0.007(6) -0.178(13) 0.009(6)
C23B 0.257(17) 0.051(4) 0.260(16) -0.042(8) -0.190(13) 0.038(8)
C24B 0.056(3) 0.022(6) 0.034(4) 0.011(3) 0.001(2) -0.005(3)
C25B 0.076(4) 0.050(3) 0.083(6) 0.002(3) -0.032(4) -0.006(2)
C26B 0.228(16) 0.066(6) 0.133(13) -0.027(6) -0.101(10) 0.021(7)
C27B 0.0524(11) 0.0474(10) 0.0346(8) 0.0007(7) 0.0059(8) -0.0065(8)
O28B 0.0720(10) 0.0442(7) 0.0515(8) 0.0031(6) -0.0090(7) -0.0039(6)
O29B 0.0569(9) 0.0618(9) 0.0543(8) 0.0053(6) -0.0102(7) -0.0101(7)
N11C 0.207(13) 0.037(4) 0.098(7) 0.001(4) -0.085(7) 0.007(5)
N12C 0.237(10) 0.053(3) 0.083(4) -0.023(3) -0.079(5) 0.036(5)
C13C 0.233(13) 0.067(7) 0.059(6) -0.015(4) -0.045(7) 0.043(8)
C14C 0.130(6) 0.049(3) 0.071(3) -0.007(2) -0.043(4) 0.010(3)
C15C 0.144(9) 0.034(5) 0.100(7) -0.008(4) -0.079(7) 0.005(5)
C16C 0.229(13) 0.101(6) 0.078(5) -0.029(4) -0.008(6) 0.059(7)
C17C 0.117(9) 0.057(5) 0.094(5) 0.016(4) -0.062(5) -0.021(5)
C21C 0.100(5) 0.044(2) 0.054(3) -0.006(2) -0.022(3) 0.005(2)
C22C 0.109(5) 0.053(3) 0.065(3) -0.022(2) -0.039(3) 0.028(3)
C23C 0.058(3) 0.063(3) 0.0348(18) -0.0057(18) -0.002(2) 0.022(2)
C24C 0.056(3) 0.022(6) 0.034(4) 0.011(3) 0.001(2) -0.005(3)
C25C 0.076(4) 0.050(3) 0.083(6) 0.002(3) -0.032(4) -0.006(2)
C26C 0.084(5) 0.044(4) 0.068(4) 0.004(3) -0.048(3) -0.019(3)
C1C 0.234(8) 0.044(2) 0.143(5) 0.000 -0.134(5) 0.000

loop_
_atom_type_symbol
_atom_type_description
_atom_type_scat_dispersion_real
_atom_type_scat_dispersion_imag
_atom_type_scat_source
C C 0.0033 0.0016 'International Tables Vol C Tables 4.2.6.8 and 6.1.1.4'
H H 0.0000 0.0000 'International Tables Vol C Tables 4.2.6.8 and 6.1.1.4'
N N 0.0061 0.0033 'International Tables Vol C Tables 4.2.6.8 and 6.1.1.4'
O O 0.0106 0.0060 'International Tables Vol C Tables 4.2.6.8 and 6.1.1.4'
Mn Mn 0.3368 0.7283 'International Tables Vol C Tables 4.2.6.8 and 6.1.1.4'

loop_
_geom_angle_atom_site_label_1
_geom_angle_atom_site_label_2
_geom_angle_atom_site_label_3
_geom_angle
_geom_angle_site_symmetry_1
_geom_angle_site_symmetry_3
O38A Mn1 O38A 180.00(7) 3_567 .
O38A Mn1 O49A 88.92(5) . 1_456
O38A Mn1 O49A 91.08(5) . 3_666
O38A Mn1 O49A 88.92(5) 3_567 3_666
O38A Mn1 O49A 91.08(5) 3_567 1_456
O49A Mn1 O49A 180.0 1_456 3_666
O29B Mn1 O38A 86.00(7) 3_567 .
O29B Mn1 O38A 94.00(7) . .
O29B Mn1 O38A 94.00(7) 3_567 3_567
O29B Mn1 O38A 86.00(7) . 3_567
O29B Mn1 O49A 92.87(6) . 3_666
O29B Mn1 O49A 87.13(6) 3_567 3_666
O29B Mn1 O49A 87.13(6) . 1_456
O29B Mn1 O49A 92.87(6) 3_567 1_456
O29B Mn1 O29B 180.0 3_567 .
N12A Mn2 O48A 78.53(6) 1_556 1_456
N22A Mn2 N12A 82.89(6) 1_556 1_556
N22A Mn2 O48A 103.65(6) 1_556 1_456
O39A Mn2 N12A 167.11(6) . 1_556
O39A Mn2 N22A 91.77(6) . 1_556
O39A Mn2 O48A 91.44(6) . 1_456
O39A Mn2 O49A 96.52(6) . 1_456
O39A Mn2 O28B 103.34(6) . .
O49A Mn2 N12A 84.59(6) 1_456 1_556
O49A Mn2 N22A 157.84(5) 1_456 1_556
O49A Mn2 O48A 55.78(5) 1_456 1_456
O28B Mn2 N12A 88.83(6) . 1_556
O28B Mn2 N22A 94.73(6) . 1_556
O28B Mn2 O48A 156.06(6) . 1_456
O28B Mn2 O49A 103.23(6) . 1_456
H1AA C1A H1AB 108.0 . .
N11A C1A H1AA 109.3 . .
N11A C1A H1AB 109.3 . .
N21A C1A H1AA 109.3 . .
N21A C1A H1AB 109.3 . .
N21A C1A N11A 111.52(15) . .
N12A N11A C1A 117.98(14) . .
C15A N11A C1A 130.12(15) . .
C15A N11A N12A 111.88(14) . .
N11A N12A Mn2 121.05(10) . 1_554
C13A N12A Mn2 132.30(12) . 1_554
C13A N12A N11A 105.48(14) . .
N12A C13A C14A 110.23(16) . .
N12A C13A C16A 121.07(16) . .
C14A C13A C16A 128.68(17) . .
C13A C14A C31A 127.43(18) . .
C15A C14A C13A 106.05(16) . .
C15A C14A C31A 126.51(17) . .
N11A C15A C14A 106.35(16) . .
N11A C15A C17A 122.84(17) . .
C14A C15A C17A 130.81(17) . .
C13A C16A H16A 109.5 . .
C13A C16A H16B 109.5 . .
C13A C16A H16C 109.5 . .
H16A C16A H16B 109.5 . .
H16A C16A H16C 109.5 . .
H16B C16A H16C 109.5 . .
C15A C17A H17A 109.5 . .
C15A C17A H17B 109.5 . .
C15A C17A H17C 109.5 . .
H17A C17A H17B 109.5 . .
H17A C17A H17C 109.5 . .
H17B C17A H17C 109.5 . .
N22A N21A C1A 117.19(15) . .
C25A N21A C1A 130.18(15) . .
C25A N21A N22A 112.31(15) . .
N21A N22A Mn2 123.52(11) . 1_554
C23A N22A Mn2 127.44(13) . 1_554
C23A N22A N21A 104.82(15) . .
N22A C23A C24A 110.74(16) . .
N22A C23A C27A 121.56(19) . .
C24A C23A C27A 127.70(19) . .
C23A C24A C41A 125.46(17) . .
C25A C24A C23A 105.48(17) . .
C25A C24A C41A 129.03(18) . .
N21A C25A C24A 106.63(16) . .
N21A C25A C26A 123.32(17) . .
C24A C25A C26A 129.91(19) . .
C25A C26A H26A 109.5 . .
C25A C26A H26B 109.5 . .
C25A C26A H26C 109.5 . .
H26A C26A H26B 109.5 . .
H26A C26A H26C 109.5 . .
H26B C26A H26C 109.5 . .
C23A C27A H27A 109.5 . .
C23A C27A H27B 109.5 . .
C23A C27A H27C 109.5 . .
H27A C27A H27B 109.5 . .
H27A C27A H27C 109.5 . .
H27B C27A H27C 109.5 . .
C32A C31A C14A 121.05(19) . .
C36A C31A C14A 120.49(19) . .
C36A C31A C32A 118.45(18) . .
C31A C32A H32A 119.8 . .
C33A C32A C31A 120.3(2) . .
C33A C32A H32A 119.8 . .
C32A C33A H33A 119.7 . .
C32A C33A C34A 120.54(19) . .
C34A C33A H33A 119.7 . .
C33A C34A C37A 119.90(18) . .
C35A C34A C33A 118.93(18) . .
C35A C34A C37A 121.15(19) . .
C34A C35A H35A 119.8 . .
C34A C35A C36A 120.4(2) . .
C36A C35A H35A 119.8 . .
C31A C36A C35A 121.3(2) . .
C31A C36A H36A 119.4 . .
C35A C36A H36A 119.4 . .
O38A C37A C34A 116.23(17) . .
O38A C37A O39A 126.57(16) . .
O39A C37A C34A 117.19(17) . .
C37A O38A Mn1 136.15(13) . .
C37A O39A Mn2 131.79(12) . .
C42A C41A C24A 121.58(19) . .
C42A C41A C46A 119.15(19) . .
C46A C41A C24A 119.24(18) . .
C41A C42A H42A 119.8 . .
C41A C42A C43A 120.4(2) . .
C43A C42A H42A 119.8 . .
C42A C43A H43A 119.9 . .
C42A C43A C44A 120.2(2) . .
C44A C43A H43A 119.9 . .
C43A C44A C47A 121.01(19) . .
C45A C44A C43A 119.36(19) . .
C45A C44A C47A 119.61(18) . .
C44A C45A H45A 119.9 . .
C46A C45A C44A 120.12(19) . .
C46A C45A H45A 119.9 . .
C41A C46A H46A 119.7 . .
C45A C46A C41A 120.65(18) . .
C45A C46A H46A 119.7 . .
O48A C47A C44A 121.80(18) . .
O48A C47A O49A 120.43(18) . .
O49A C47A C44A 117.76(17) . .
C47A O48A Mn2 85.52(12) . 1_654
Mn2 O49A Mn1 107.28(5) 1_654 1_654
C47A O49A Mn1 134.69(13) . 1_654
C47A O49A Mn2 97.67(12) . 1_654
H1BA C1B H1BB 110.3 . .
N11B C1B H1BA 112.8 4_575 .
N11B C1B H1BA 112.8 . .
N11B C1B H1BB 112.8 4_575 .
N11B C1B H1BB 112.8 . .
N11B C1B N11B 94.5(8) . 4_575
N12B N11B C1B 117.6(9) . .
C15B N11B C1B 130.1(13) . .
C15B N11B N12B 112.3(9) . .
C13B N12B N11B 106.9(8) . .
N12B C13B C14B 107.6(10) . .
N12B C13B C16B 122.4(11) . .
C14B C13B C16B 129.8(10) . .
C13B C14B C21B 124.4(7) . .
C15B C14B C13B 107.6(8) . .
C15B C14B C21B 128.0(8) . .
N11B C15B C14B 105.4(11) . .
N11B C15B C17B 125.3(12) . .
C14B C15B C17B 129.1(11) . .
C13B C16B H16D 109.5 . .
C13B C16B H16E 109.5 . .
C13B C16B H16F 109.5 . .
H16D C16B H16E 109.5 . .
H16D C16B H16F 109.5 . .
H16E C16B H16F 109.5 . .
C15B C17B H17D 109.5 . .
C15B C17B H17E 109.5 . .
C15B C17B H17F 109.5 . .
H17D C17B H17E 109.5 . .
H17D C17B H17F 109.5 . .
H17E C17B H17F 109.5 . .
C22B C21B C14B 124.5(5) . .
C22B C21B C26B 110.4(8) . .
C26B C21B C14B 124.9(8) . .
C21B C22B H22B 118.2 . .
C21B C22B C23B 123.5(7) . .
C23B C22B H22B 118.2 . .
C22B C23B H23B 118.0 . .
C22B C23B C24B 124.1(11) . .
C24B C23B H23B 118.0 . .
C25B C24B C23B 105.3(18) . .
C25B C24B C27B 128.2(18) . .
C27B C24B C23B 120.0(13) . .
C24B C25B H25B 117.1 . .
C26B C25B C24B 126(3) . .
C26B C25B H25B 117.1 . .
C21B C26B H26D 115.0 . .
C25B C26B C21B 130.0(19) . .
C25B C26B H26D 115.0 . .
O28B C27B C24B 114.5(8) . .
O28B C27B C24C 120.0(7) . .
O29B C27B C24B 121.1(8) . .
O29B C27B O28B 124.22(18) . .
O29B C27B C24C 115.5(7) . .
C27B O28B Mn2 118.14(14) . .
C27B O29B Mn1 150.49(14) . .
N12C N11C C1C 117.8(9) . .
C15C N11C N12C 111.9(9) . .
C15C N11C C1C 130.3(12) . .
C13C N12C N11C 107.5(8) . .
N12C C13C C14C 106.8(10) . .
N12C C13C C16C 123.5(10) . .
C14C C13C C16C 129.7(10) . .
C13C C14C C21C 126.4(8) . .
C15C C14C C13C 107.9(8) . .
C15C C14C C21C 125.6(8) . .
N11C C15C C14C 105.8(11) . .
N11C C15C C17C 121.4(12) . .
C14C C15C C17C 132.4(10) . .
C13C C16C H16G 109.5 . .
C13C C16C H16H 109.5 . .
C13C C16C H16I 109.5 . .
H16G C16C H16H 109.5 . .
H16G C16C H16I 109.5 . .
H16H C16C H16I 109.5 . .
C15C C17C H17G 109.5 . .
C15C C17C H17H 109.5 . .
C15C C17C H17I 109.5 . .
H17G C17C H17H 109.5 . .
H17G C17C H17I 109.5 . .
H17H C17C H17I 109.5 . .
C22C C21C C14C 121.4(5) . .
C26C C21C C14C 118.0(6) . .
C26C C21C C22C 120.7(5) . .
C21C C22C H22C 119.4 . .
C23C C22C C21C 121.2(6) . .
C23C C22C H22C 119.4 . .
C22C C23C H23C 122.0 . .
C22C C23C C24C 116.0(10) . .
C24C C23C H23C 122.0 . .
C23C C24C C27B 110.2(12) . .
C25C C24C C27B 116.4(16) . .
C25C C24C C23C 127(2) . .
C24C C25C H25C 123.2 . .
C24C C25C C26C 114(2) . .
C26C C25C H25C 123.2 . .
C21C C26C C25C 119.5(14) . .
C21C C26C H26E 120.2 . .
C25C C26C H26E 120.2 . .
N11C C1C N11C 102.5(9) 4_575 .
N11C C1C H1CA 111.3 4_575 .
N11C C1C H1CA 111.3 . .
N11C C1C H1CB 111.3 4_575 .
N11C C1C H1CB 111.3 . .
H1CA C1C H1CB 109.2 . .

loop_
_geom_bond_atom_site_label_1
_geom_bond_atom_site_label_2
_geom_bond_distance
_geom_bond_site_symmetry_2
Mn1 O38A 2.1181(13) 3_567
Mn1 O38A 2.1181(13) .
Mn1 O49A 2.2171(13) 3_666
Mn1 O49A 2.2171(13) 1_456
Mn1 O29B 2.1115(16) 3_567
Mn1 O29B 2.1115(16) .
Mn2 N12A 2.3067(15) 1_556
Mn2 N22A 2.2131(16) 1_556
Mn2 O39A 2.0948(13) .
Mn2 O48A 2.4652(15) 1_456
Mn2 O49A 2.1876(14) 1_456
Mn2 O28B 2.1131(15) .
C1A H1AA 0.9900 .
C1A H1AB 0.9900 .
C1A N11A 1.446(2) .
C1A N21A 1.446(2) .
N11A N12A 1.361(2) .
N11A C15A 1.353(2) .
N12A Mn2 2.3067(15) 1_554
N12A C13A 1.333(2) .
C13A C14A 1.407(3) .
C13A C16A 1.490(3) .
C14A C15A 1.373(3) .
C14A C31A 1.479(3) .
C15A C17A 1.493(3) .
C16A H16A 0.9800 .
C16A H16B 0.9800 .
C16A H16C 0.9800 .
C17A H17A 0.9800 .
C17A H17B 0.9800 .
C17A H17C 0.9800 .
N21A N22A 1.365(2) .
N21A C25A 1.348(3) .
N22A Mn2 2.2131(16) 1_554
N22A C23A 1.339(2) .
C23A C24A 1.409(3) .
C23A C27A 1.490(3) .
C24A C25A 1.379(3) .
C24A C41A 1.478(3) .
C25A C26A 1.498(3) .
C26A H26A 0.9800 .
C26A H26B 0.9800 .
C26A H26C 0.9800 .
C27A H27A 0.9800 .
C27A H27B 0.9800 .
C27A H27C 0.9800 .
C31A C32A 1.399(3) .
C31A C36A 1.375(3) .
C32A H32A 0.9500 .
C32A C33A 1.384(3) .
C33A H33A 0.9500 .
C33A C34A 1.389(3) .
C34A C35A 1.380(3) .
C34A C37A 1.507(2) .
C35A H35A 0.9500 .
C35A C36A 1.384(3) .
C36A H36A 0.9500 .
C37A O38A 1.250(2) .
C37A O39A 1.256(2) .
C41A C42A 1.383(3) .
C41A C46A 1.396(3) .
C42A H42A 0.9500 .
C42A C43A 1.388(3) .
C43A H43A 0.9500 .
C43A C44A 1.396(3) .
C44A C45A 1.388(3) .
C44A C47A 1.489(3) .
C45A H45A 0.9500 .
C45A C46A 1.383(3) .
C46A H46A 0.9500 .
C47A O48A 1.249(2) .
C47A O49A 1.275(2) .
O48A Mn2 2.4652(15) 1_654
O49A Mn1 2.2170(13) 1_654
O49A Mn2 2.1876(14) 1_654
C1B H1BA 0.9900 .
C1B H1BB 0.9900 .
C1B N11B 1.392(10) 4_575
C1B N11B 1.392(10) .
N11B N12B 1.365(12) .
N11B C15B 1.348(12) .
N12B C13B 1.342(13) .
C13B C14B 1.428(14) .
C13B C16B 1.447(13) .
C14B C15B 1.382(12) .
C14B C21B 1.493(7) .
C15B C17B 1.469(15) .
C16B H16D 0.9800 .
C16B H16E 0.9800 .
C16B H16F 0.9800 .
C17B H17D 0.9800 .
C17B H17E 0.9800 .
C17B H17F 0.9800 .
C21B C22B 1.256(10) .
C21B C26B 1.331(13) .
C22B H22B 0.9500 .
C22B C23B 1.447(14) .
C23B H23B 0.9500 .
C23B C24B 1.461(17) .
C24B C25B 1.334(14) .
C24B C27B 1.397(18) .
C25B H25B 0.9500 .
C25B C26B 1.327(19) .
C26B H26D 0.9500 .
C27B O28B 1.260(3) .
C27B O29B 1.237(3) .
C27B C24C 1.607(17) .
N11C N12C 1.349(12) .
N11C C15C 1.348(11) .
N11C C1C 1.514(10) .
N12C C13C 1.345(13) .
C13C C14C 1.425(13) .
C13C C16C 1.450(13) .
C14C C15C 1.366(13) .
C14C C21C 1.491(6) .
C15C C17C 1.493(15) .
C16C H16G 0.9800 .
C16C H16H 0.9800 .
C16C H16I 0.9800 .
C17C H17G 0.9800 .
C17C H17H 0.9800 .
C17C H17I 0.9800 .
C21C C22C 1.384(9) .
C21C C26C 1.368(11) .
C22C H22C 0.9500 .
C22C C23C 1.356(9) .
C23C H23C 0.9500 .
C23C C24C 1.36(2) .
C24C C25C 1.355(15) .
C25C H25C 0.9500 .
C25C C26C 1.46(3) .
C26C H26E 0.9500 .
C1C N11C 1.514(10) 4_575
C1C H1CA 0.9900 .
C1C H1CB 0.9900 .

loop_
_geom_torsion_atom_site_label_1
_geom_torsion_atom_site_label_2
_geom_torsion_atom_site_label_3
_geom_torsion_atom_site_label_4
_geom_torsion
_geom_torsion_site_symmetry_1
_geom_torsion_site_symmetry_4
Mn2 N12A C13A C14A -167.25(16) 1_554 .
Mn2 N12A C13A C16A 11.3(4) 1_554 .
Mn2 N22A C23A C24A 158.08(13) 1_554 .
Mn2 N22A C23A C27A -21.7(3) 1_554 .
C1A N11A N12A Mn2 -12.5(2) . 1_554
C1A N11A N12A C13A 178.40(18) . .
C1A N11A C15A C14A -178.0(2) . .
C1A N11A C15A C17A 2.2(4) . .
C1A N21A N22A Mn2 15.7(2) . 1_554
C1A N21A N22A C23A 174.10(16) . .
C1A N21A C25A C24A -173.94(18) . .
C1A N21A C25A C26A 2.2(3) . .
N11A C1A N21A N22A -72.3(2) . .
N11A C1A N21A C25A 100.7(2) . .
N11A N12A C13A C14A 0.1(3) . .
N11A N12A C13A C16A 178.6(2) . .
N12A N11A C15A C14A 0.9(3) . .
N12A N11A C15A C17A -179.0(2) . .
N12A C13A C14A C15A 0.4(3) . .
N12A C13A C14A C31A 179.1(2) . .
C13A C14A C15A N11A -0.7(3) . .
C13A C14A C15A C17A 179.1(3) . .
C13A C14A C31A C32A 50.3(4) . .
C13A C14A C31A C36A -130.8(3) . .
C14A C31A C32A C33A -179.1(2) . .
C14A C31A C36A C35A -178.9(3) . .
C15A N11A N12A Mn2 168.51(15) . 1_554
C15A N11A N12A C13A -0.6(2) . .
C15A C14A C31A C32A -131.2(3) . .
C15A C14A C31A C36A 47.6(4) . .
C16A C13A C14A C15A -178.0(3) . .
C16A C13A C14A C31A 0.7(5) . .
N21A C1A N11A N12A 69.7(2) . .
N21A C1A N11A C15A -111.5(2) . .
N21A N22A C23A C24A 0.9(2) . .
N21A N22A C23A C27A -178.9(2) . .
N22A N21A C25A C24A -0.7(2) . .
N22A N21A C25A C26A 175.41(19) . .
N22A C23A C24A C25A -1.3(2) . .
N22A C23A C24A C41A -179.45(19) . .
C23A C24A C25A N21A 1.1(2) . .
C23A C24A C25A C26A -174.6(2) . .
C23A C24A C41A C42A -120.7(3) . .
C23A C24A C41A C46A 57.1(3) . .
C24A C41A C42A C43A 175.4(2) . .
C24A C41A C46A C45A -175.87(19) . .
C25A N21A N22A Mn2 -158.47(13) . 1_554
C25A N21A N22A C23A -0.1(2) . .
C25A C24A C41A C42A 61.5(3) . .
C25A C24A C41A C46A -120.7(2) . .
C27A C23A C24A C25A 178.4(2) . .
C27A C23A C24A C41A 0.3(4) . .
C31A C14A C15A N11A -179.5(2) . .
C31A C14A C15A C17A 0.3(5) . .
C31A C32A C33A C34A -2.6(3) . .
C32A C31A C36A C35A 0.0(4) . .
C32A C33A C34A C35A 0.9(4) . .
C32A C33A C34A C37A -177.5(2) . .
C33A C34A C35A C36A 1.1(4) . .
C33A C34A C37A O38A -19.9(3) . .
C33A C34A C37A O39A 158.7(2) . .
C34A C35A C36A C31A -1.6(5) . .
C34A C37A O38A Mn1 -173.75(14) . .
C34A C37A O39A Mn2 -166.57(14) . .
C35A C34A C37A O38A 161.6(2) . .
C35A C34A C37A O39A -19.7(3) . .
C36A C31A C32A C33A 2.1(4) . .
C37A C34A C35A C36A 179.6(3) . .
O38A C37A O39A Mn2 12.0(3) . .
O39A C37A O38A Mn1 7.7(4) . .
C41A C24A C25A N21A 179.24(19) . .
C41A C24A C25A C26A 3.5(4) . .
C41A C42A C43A C44A 1.0(4) . .
C42A C41A C46A C45A 2.0(3) . .
C42A C43A C44A C45A 0.9(4) . .
C42A C43A C44A C47A -177.6(2) . .
C43A C44A C45A C46A -1.3(3) . .
C43A C44A C47A O48A -12.5(3) . .
C43A C44A C47A O49A 168.9(2) . .
C44A C45A C46A C41A -0.2(3) . .
C44A C47A O48A Mn2 -171.26(18) . 1_654
C44A C47A O49A Mn1 -66.0(2) . 1_654
C44A C47A O49A Mn2 170.33(15) . 1_654
C45A C44A C47A O48A 169.0(2) . .
C45A C44A C47A O49A -9.6(3) . .
C46A C41A C42A C43A -2.4(4) . .
C47A C44A C45A C46A 177.27(19) . .
O48A C47A O49A Mn1 115.4(2) . 1_654
O48A C47A O49A Mn2 -8.3(2) . 1_654
O49A C47A O48A Mn2 7.32(18) . 1_654
C1B N11B N12B C13B 178.1(9) . .
C1B N11B C15B C14B -175.2(8) . .
C1B N11B C15B C17B 1(2) . .
N11B C1B N11B N12B 67.9(13) 4_575 .
N11B C1B N11B C15B -114.1(13) 4_575 .
N11B N12B C13B C14B -2.5(13) . .
N11B N12B C13B C16B -177.9(11) . .
N12B N11B C15B C14B 2.9(15) . .
N12B N11B C15B C17B 179.0(14) . .
N12B C13B C14B C15B 4.3(13) . .
N12B C13B C14B C21B -178.4(7) . .
C13B C14B C15B N11B -4.3(14) . .
C13B C14B C15B C17B 179.8(17) . .
C13B C14B C21B C22B -95.8(14) . .
C13B C14B C21B C26B 79.4(14) . .
C14B C21B C22B C23B -176.6(13) . .
C14B C21B C26B C25B 177(2) . .
C15B N11B N12B C13B -0.2(14) . .
C15B C14B C21B C22B 80.8(15) . .
C15B C14B C21B C26B -103.9(15) . .
C16B C13B C14B C15B 179.3(15) . .
C16B C13B C14B C21B -3.5(19) . .
C21B C14B C15B N11B 178.6(7) . .
C21B C14B C15B C17B 3(2) . .
C21B C22B C23B C24B 0(3) . .
C22B C21B C26B C25B -7(3) . .
C22B C23B C24B C25B -8(3) . .
C22B C23B C24B C27B -161.6(16) . .
C23B C24B C25B C26B 9(4) . .
C23B C24B C27B O28B 164.1(14) . .
C23B C24B C27B O29B -20(2) . .
C24B C25B C26B C21B -2(5) . .
C24B C27B O28B Mn2 166.2(8) . .
C24B C27B O29B Mn1 -134.8(9) . .
C25B C24B C27B O28B 17(3) . .
C25B C24B C27B O29B -167(2) . .
C26B C21B C22B C23B 7(2) . .
C27B C24B C25B C26B 160(2) . .
C27B C24C C25C C26C -161.1(17) . .
O28B C27B O29B Mn1 40.9(4) . .
O28B C27B C24C C23C -150.6(7) . .
O28B C27B C24C C25C 4(2) . .
O29B C27B O28B Mn2 -9.7(3) . .
O29B C27B C24C C23C 34.8(13) . .
O29B C27B C24C C25C -171(2) . .
N11C N12C C13C C14C -0.4(8) . .
N11C N12C C13C C16C 177.5(9) . .
N12C N11C C15C C14C 3.5(14) . .
N12C N11C C15C C17C 176.8(13) . .
N12C N11C C1C N11C -61.8(9) . 4_575
N12C C13C C14C C15C 2.6(12) . .
N12C C13C C14C C21C 179.4(6) . .
C13C C14C C15C N11C -3.6(14) . .
C13C C14C C15C C17C -175.8(17) . .
C13C C14C C21C C22C 57.5(10) . .
C13C C14C C21C C26C -123.3(9) . .
C14C C21C C22C C23C -178.5(6) . .
C14C C21C C26C C25C -176.3(17) . .
C15C N11C N12C C13C -1.9(11) . .
C15C N11C C1C N11C 117.9(14) . 4_575
C15C C14C C21C C22C -126.1(12) . .
C15C C14C C21C C26C 53.0(13) . .
C16C C13C C14C C15C -175.2(12) . .
C16C C13C C14C C21C 1.7(14) . .
C21C C14C C15C N11C 179.5(7) . .
C21C C14C C15C C17C 7(2) . .
C21C C22C C23C C24C -11.2(12) . .
C22C C21C C26C C25C 2.8(19) . .
C22C C23C C24C C27B 167.8(8) . .
C22C C23C C24C C25C 17(2) . .
C23C C24C C25C C26C -11(3) . .
C24C C27B O28B Mn2 176.2(8) . .
C24C C27B O29B Mn1 -144.8(8) . .
C24C C25C C26C C21C 1(3) . .
C26C C21C C22C C23C 2.4(12) . .
C1C N11C N12C C13C 177.9(7) . .
C1C N11C C15C C14C -176.3(7) . .
C1C N11C C15C C17C -3(2) . .

loop_
_platon_squeeze_void_nr
_platon_squeeze_void_average_x
_platon_squeeze_void_average_y
_platon_squeeze_void_average_z
_platon_squeeze_void_volume
_platon_squeeze_void_count_electrons
_platon_squeeze_void_content
1 -0.496 0.081 0.478 2034 481 ' '
